data_1533001
loop_
_publ_author_name
'Karppinen, M.'
'Okamoto, H.'
'Motohashi, R.'
'Fjellvag, H.'
'Yamauchi, H.'

_publ_section_title
;
 Oxygen and cation ordered perovskite, Ba2 Y2 Mn4 O11
;
_journal_name_full 'Journal of Solid State Chemistry'
_journal_page_first 2122
_journal_page_last 2128
_journal_volume 177
_journal_year 2004
_chemical_formula_sum 'Ba2 Mn4 O11 Y2'
_chemical_name_systematic 'Ba2 Y2 (Mn4 O11)'
_space_group_IT_number 65
_symmetry_space_group_name_Hall '-A 2 2'
_symmetry_space_group_name_H-M 'A m m m'
_cell_angle_alpha 90
_cell_angle_beta 90
_cell_angle_gamma 90
_cell_formula_units_Z 2
_cell_length_a 3.771
_cell_length_b 8.159
_cell_length_c 15.2709
_cell_volume 469.849
_citation_journal_id_ASTM JSSCBI
_cod_data_source_file Karppinen_JSSCBI_2004_1745.cif
_cod_data_source_block Ba2Mn4O11Y2
_cod_original_cell_volume 469.8488
_cod_original_sg_symbol_Hall '-C 2 2 (z,x,y)'
_cod_database_code 1533001

loop_
_symmetry_equiv_pos_as_xyz
x,y,z
x,-y,-z
-x,y,-z
-x,-y,z
-x,-y,-z
-x,y,z
x,-y,z
x,y,-z
x,y+1/2,z+1/2
x,-y+1/2,-z+1/2
-x,y+1/2,-z+1/2
-x,-y+1/2,z+1/2
-x,-y+1/2,-z+1/2
-x,y+1/2,z+1/2
x,-y+1/2,z+1/2
x,y+1/2,-z+1/2

loop_
_atom_site_label
_atom_site_type_symbol
_atom_site_fract_x
_atom_site_fract_y
_atom_site_fract_z
_atom_site_occupancy
_atom_site_U_iso_or_equiv
O1 O-2 0 0.2228 0.1009 1 0.0
O4 O-2 0.5 0 0.3843 1 0.0
Ba1 Ba+2 0.5 0.25 0.25 1 0.0
Mn1 Mn+3 0 0 0.1145 1 0.0
O5 O-2 0 0 0.5 1 0.0
O2 O-2 0 0 0.2525 1 0.0
O3 O-2 0.581 0.053 0.0874 0.25 0.0
Y1 Y+3 0.5 0.2731 0 1 0.0
Mn2 Mn+3 0 0 0.3784 1 0.0
